data_4343907
loop_
_publ_author_name
'Simmons, C.J.'
'Stratemeier, H.'
'Riley, M.J.'
'Hitchman, M.A.'

_publ_section_title
;
 Influence of lattice interactions on the Jahn-Teller distortion of the
 [Cu (H2 O)6](2+) ion: dependence of the crystal structure of K2 [Cu (H2
 O)6] (S O4)(2x) (Se O4)(2-2x) upon the sulfate/selenate ratio
;
_journal_name_full 'Inorganic Chemistry'
_journal_page_first 1021
_journal_page_last 1031
_journal_volume 45
_journal_year 2006
_chemical_formula_sum 'Cu H12 K2 O14 S2'
_chemical_name_systematic 'K2 (Cu (H2 O)6) (S O4)2'
_space_group_IT_number 14
_symmetry_space_group_name_Hall '-P 2yab'
_symmetry_space_group_name_H-M 'P 1 21/a 1'
_cell_angle_alpha 90
_cell_angle_beta 104.3545
_cell_angle_gamma 90
_cell_formula_units_Z 2
_cell_length_a 9.0462
_cell_length_b 12.0492
_cell_length_c 6.1368
_cell_volume 648.025
_citation_journal_id_ASTM INOCAJ
_cod_data_source_file Simmons_INOCAJ_2006_666.cif
_cod_data_source_block H12Cu1K2O14S2
_cod_original_cell_volume 648.0248
_cod_original_sg_symbol_Hall '-P 2ybc (z,y,-x)'
_cod_original_formula_sum 'H12 Cu1 K2 O14 S2'
_cod_database_code 4343907

loop_
_symmetry_equiv_pos_as_xyz
x,y,z
-x+1/2,y+1/2,-z
-x,-y,-z
x-1/2,-y-1/2,z

loop_
_atom_site_label
_atom_site_type_symbol
_atom_site_fract_x
_atom_site_fract_y
_atom_site_fract_z
_atom_site_occupancy
_atom_site_U_iso_or_equiv
H5 H+1 -0.083 -0.0576 0.328 1 0.0
O6 O-2 -0.19033 0.12067 0.03839 1 0.0
O5 O-2 0.15989 0.11024 0.161 1 0.0
H6 H+1 0.038 -0.13 0.322 1 0.0
H3 H+1 -0.279 0.1121 -0.054 1 0.0
O3 O-2 0.27135 0.06094 0.60674 1 0.0
H4 H+1 -0.16 0.1815 0.024 1 0.0
H1 H+1 0.196 0.0908 0.266 1 0.0
S1 S+6 0.40029 0.13372 0.71895 1 0.0
O4 O-2 0.38421 0.16505 0.94541 1 0.0
K1 K+1 0.12203 0.345334 0.34181 1 0.0
Cu1 Cu+2 0 0 0 1 0.0
O7 O-2 -0.00207 -0.06492 0.28867 1 0.0
H2 H+1 0.242 0.1213 0.098 1 0.0
O2 O-2 0.54351 0.0734 0.7364 1 0.0
O1 O-2 0.39633 0.23434 0.57878 1 0.0
